data_1507876
loop_
_publ_author_name
'Snyder, Seth E.'
'Huang, Bin-Syuan'
'Chen, Yu-Tzu'
'Lin, Huei-Shian'
'Carey, James R.'

_publ_section_title
;
 A simple chiral recognition system to investigate substituent effects on
 \p-\p interactions.
;
_journal_issue 13
_journal_name_full 'Organic letters'
_journal_page_first 3442
_journal_page_last 3445
_journal_paper_doi 10.1021/ol3014057
_journal_volume 14
_journal_year 2012
_chemical_formula_moiety 'C17 H24 F2 N2 O2'
_chemical_formula_sum 'C17 H24 F2 N2 O2'
_chemical_formula_weight 326.38
_space_group_IT_number 15
_symmetry_cell_setting monoclinic
_symmetry_Int_Tables_number 15
_symmetry_space_group_name_Hall '-C 2yc'
_symmetry_space_group_name_H-M 'C 1 2/c 1'
_atom_sites_solution_hydrogens geom
_atom_sites_solution_primary direct
_atom_sites_solution_secondary difmap
_audit_creation_method SHELXL-97
_cell_angle_alpha 90.00
_cell_angle_beta 118.316(7)
_cell_angle_gamma 90.00
_cell_formula_units_Z 8
_cell_length_a 19.3297(10)
_cell_length_b 10.6105(4)
_cell_length_c 19.6276(16)
_cell_measurement_reflns_used 4579
_cell_measurement_temperature 110(2)
_cell_measurement_theta_max 29.1525
_cell_measurement_theta_min 2.8455
_cell_volume 3543.9(4)
_computing_cell_refinement
; 
CrysAlis RED, Oxford Diffraction Ltd., 
Version 1.171.32.29 (release 10-06-2008 CrysAlis171 .NET) 
(compiled Jun 10 2008,16:49:55) 
;
_computing_data_collection
; 
CrysAlis CCD, Oxford Diffraction Ltd., 
Version 1.171.32.29 (release 10-06-2008 CrysAlis171 .NET) 
(compiled Jun 10 2008,16:49:55) 
;
_computing_data_reduction
; 
CrysAlis RED, Oxford Diffraction Ltd., 
Version 1.171.32.29 (release 10-06-2008 CrysAlis171 .NET) 
(compiled Jun 10 2008,16:49:55) 
;
_computing_molecular_graphics 'Bruker SHELXTL'
_computing_publication_material 'Bruker SHELXTL'
_computing_structure_refinement 'SHELXL-97 (Sheldrick, 2008)'
_computing_structure_solution 'SHELXS-97 (Sheldrick, 2008)'
_diffrn_ambient_temperature 110(2)
_diffrn_measured_fraction_theta_full 0.997
_diffrn_measured_fraction_theta_max 0.851
_diffrn_measurement_device_type 'CCD detector'
_diffrn_measurement_method 'omega scan'
_diffrn_radiation_monochromator graphite
_diffrn_radiation_probe x-ray
_diffrn_radiation_type MoK\a
_diffrn_radiation_wavelength 0.71073
_diffrn_reflns_av_R_equivalents 0.0165
_diffrn_reflns_av_sigmaI/netI 0.0346
_diffrn_reflns_limit_h_max 24
_diffrn_reflns_limit_h_min -24
_diffrn_reflns_limit_k_max 8
_diffrn_reflns_limit_k_min -14
_diffrn_reflns_limit_l_max 23
_diffrn_reflns_limit_l_min -25
_diffrn_reflns_number 8341
_diffrn_reflns_theta_full 26.00
_diffrn_reflns_theta_max 29.19
_diffrn_reflns_theta_min 3.66
_diffrn_source 'fine-focus sealed tube'
_exptl_absorpt_coefficient_mu 0.094
_exptl_absorpt_correction_T_max 1.00000
_exptl_absorpt_correction_T_min 0.95903
_exptl_absorpt_correction_type multi-scan
_exptl_absorpt_process_details
;
CrysAlisPro, Oxford Diffraction Ltd.,
Version 1.171.33.66 (release 28-04-2010 CrysAlis171 .NET)
(compiled Apr 28 2010,14:27:37)
Empirical absorption correction using spherical harmonics,
 implemented in SCALE3 ABSPACK scaling algorithm.
;
_exptl_crystal_colour colorless
_exptl_crystal_density_diffrn 1.223
_exptl_crystal_density_method 'not measured'
_exptl_crystal_description parallelepiped
_exptl_crystal_F_000 1392
_exptl_crystal_size_max 0.76
_exptl_crystal_size_mid 0.50
_exptl_crystal_size_min 0.34
_refine_diff_density_max 0.231
_refine_diff_density_min -0.219
_refine_diff_density_rms 0.037
_refine_ls_extinction_method none
_refine_ls_goodness_of_fit_ref 1.192
_refine_ls_hydrogen_treatment mixed
_refine_ls_matrix_type full
_refine_ls_number_parameters 212
_refine_ls_number_reflns 4083
_refine_ls_number_restraints 0
_refine_ls_restrained_S_all 1.192
_refine_ls_R_factor_all 0.0558
_refine_ls_R_factor_gt 0.0380
_refine_ls_shift/su_max 0.000
_refine_ls_shift/su_mean 0.000
_refine_ls_structure_factor_coef Fsqd
_refine_ls_weighting_details 'calc w=1/[\s^2^(Fo^2^)+(0.0400P)^2^+0.0000P] where P=(Fo^2^+2Fc^2^)/3'
_refine_ls_weighting_scheme calc
_refine_ls_wR_factor_gt 0.0871
_refine_ls_wR_factor_ref 0.0898
_reflns_number_gt 2983
_reflns_number_total 4083
_reflns_threshold_expression >2sigma(I)
_cod_data_source_file ol3014057_si_009.cif
_cod_data_source_block 1i
_cod_depositor_comments 'Adding full bibliography for 1507868--1507878.cif.'
_cod_original_sg_symbol_H-M 'C 2/c'
_cod_database_code 1507876

loop_
_symmetry_equiv_pos_as_xyz
'x, y, z'
'-x, y, -z+1/2'
'x+1/2, y+1/2, z'
'-x+1/2, y+1/2, -z+1/2'
'-x, -y, -z'
'x, -y, z-1/2'
'-x+1/2, -y+1/2, -z'
'x+1/2, -y+1/2, z-1/2'

loop_
_atom_site_label
_atom_site_type_symbol
_atom_site_fract_x
_atom_site_fract_y
_atom_site_fract_z
_atom_site_U_iso_or_equiv
_atom_site_adp_type
_atom_site_occupancy
_atom_site_symmetry_multiplicity
_atom_site_calc_flag
_atom_site_refinement_flags
F1 F -0.08317(5) 0.05715(8) 0.41537(6) 0.0600(3) Uani 1 1 d .
F2 F 0.02531(6) -0.29098(8) 0.35463(8) 0.0816(4) Uani 1 1 d .
O1 O 0.16903(4) 0.07566(8) 0.32452(5) 0.0301(2) Uani 1 1 d .
O2 O 0.03069(4) 0.37316(7) 0.17530(4) 0.02129(19) Uani 1 1 d .
N1 N 0.09472(5) 0.24533(8) 0.31601(5) 0.0178(2) Uani 1 1 d .
H1A H 0.0512(7) 0.2742(11) 0.3168(7) 0.029(3) Uiso 1 1 d .
N2 N 0.14911(5) 0.37769(8) 0.17916(5) 0.0204(2) Uani 1 1 d .
C1 C 0.01104(6) 0.09020(12) 0.37417(7) 0.0265(3) Uani 1 1 d .
H1B H 0.0073 0.1786 0.3793 0.032 Uiso 1 1 calc R
C2 C -0.03366(7) 0.00866(13) 0.39127(8) 0.0348(3) Uani 1 1 d .
C3 C -0.03072(7) -0.11977(13) 0.38534(9) 0.0416(4) Uani 1 1 d .
H3A H -0.0625 -0.1746 0.3970 0.050 Uiso 1 1 calc R
C4 C 0.02090(8) -0.16431(12) 0.36153(9) 0.0443(4) Uani 1 1 d .
C5 C 0.06749(7) -0.08863(11) 0.34382(8) 0.0331(3) Uani 1 1 d .
H5A H 0.1029 -0.1240 0.3282 0.040 Uiso 1 1 calc R
C6 C 0.06173(6) 0.04149(10) 0.34931(6) 0.0205(3) Uani 1 1 d .
C7 C 0.11288(6) 0.12245(10) 0.32863(6) 0.0192(2) Uani 1 1 d .
C8 C 0.14261(6) 0.33205(10) 0.29892(6) 0.0179(2) Uani 1 1 d .
H8A H 0.1946 0.2915 0.3140 0.022 Uiso 1 1 calc R
C9 C 0.10304(6) 0.36156(10) 0.21245(6) 0.0173(2) Uani 1 1 d .
C10 C 0.11259(7) 0.40323(11) 0.09585(7) 0.0260(3) Uani 1 1 d .
H10A H 0.0595 0.3651 0.0701 0.031 Uiso 1 1 calc R
H10B H 0.1442 0.3628 0.0743 0.031 Uiso 1 1 calc R
C11 C 0.10588(8) 0.54287(12) 0.07800(8) 0.0359(3) Uani 1 1 d .
H11A H 0.0813 0.5552 0.0219 0.054 Uiso 1 1 calc R
H11B H 0.1584 0.5808 0.1024 0.054 Uiso 1 1 calc R
H11C H 0.0736 0.5830 0.0981 0.054 Uiso 1 1 calc R
C12 C 0.23539(6) 0.36847(11) 0.22001(7) 0.0242(3) Uani 1 1 d .
H12A H 0.2552 0.3942 0.2746 0.029 Uiso 1 1 calc R
H12B H 0.2573 0.4274 0.1960 0.029 Uiso 1 1 calc R
C13 C 0.26360(7) 0.23587(12) 0.21756(8) 0.0332(3) Uani 1 1 d .
H13A H 0.3212 0.2336 0.2457 0.050 Uiso 1 1 calc R
H13B H 0.2454 0.2110 0.1636 0.050 Uiso 1 1 calc R
H13C H 0.2425 0.1774 0.2418 0.050 Uiso 1 1 calc R
C14 C 0.15660(6) 0.45459(10) 0.34452(7) 0.0230(3) Uani 1 1 d .
H14A H 0.1051 0.4927 0.3316 0.028 Uiso 1 1 calc R
H14B H 0.1849 0.5142 0.3277 0.028 Uiso 1 1 calc R
C15 C 0.20345(6) 0.43858(11) 0.43224(7) 0.0261(3) Uani 1 1 d .
H15A H 0.1717 0.3854 0.4492 0.031 Uiso 1 1 calc R
C16 C 0.28173(7) 0.37233(14) 0.45688(7) 0.0380(3) Uani 1 1 d .
H16A H 0.3097 0.3639 0.5134 0.057 Uiso 1 1 calc R
H16B H 0.3136 0.4220 0.4400 0.057 Uiso 1 1 calc R
H16C H 0.2722 0.2885 0.4332 0.057 Uiso 1 1 calc R
C17 C 0.21635(9) 0.56643(13) 0.47201(8) 0.0417(3) Uani 1 1 d .
H17A H 0.1655 0.6075 0.4557 0.063 Uiso 1 1 calc R
H17B H 0.2490 0.6193 0.4576 0.063 Uiso 1 1 calc R
H17C H 0.2429 0.5546 0.5283 0.063 Uiso 1 1 calc R

loop_
_atom_site_aniso_label
_atom_site_aniso_U_11
_atom_site_aniso_U_22
_atom_site_aniso_U_33
_atom_site_aniso_U_23
_atom_site_aniso_U_13
_atom_site_aniso_U_12
F1 0.0670(6) 0.0503(5) 0.0996(8) 0.0213(5) 0.0696(6) 0.0061(4)
F2 0.0925(7) 0.0196(4) 0.1597(11) -0.0016(6) 0.0818(8) -0.0112(4)
O1 0.0305(4) 0.0237(4) 0.0447(6) 0.0017(4) 0.0247(4) 0.0055(3)
O2 0.0191(4) 0.0228(4) 0.0222(4) 0.0022(4) 0.0101(3) -0.0001(3)
N1 0.0168(4) 0.0182(5) 0.0216(5) 0.0020(4) 0.0117(4) 0.0009(4)
N2 0.0219(5) 0.0211(5) 0.0233(5) 0.0014(4) 0.0150(4) -0.0006(4)
C1 0.0286(6) 0.0233(6) 0.0303(7) 0.0082(6) 0.0162(5) 0.0011(5)
C2 0.0302(6) 0.0363(8) 0.0442(8) 0.0136(7) 0.0227(6) 0.0031(5)
C3 0.0348(7) 0.0321(8) 0.0589(10) 0.0153(7) 0.0231(7) -0.0066(6)
C4 0.0433(8) 0.0179(7) 0.0681(11) 0.0041(7) 0.0234(7) -0.0062(6)
C5 0.0308(6) 0.0222(7) 0.0456(8) -0.0018(6) 0.0175(6) -0.0019(5)
C6 0.0191(5) 0.0192(6) 0.0182(6) 0.0024(5) 0.0047(4) -0.0013(4)
C7 0.0189(5) 0.0199(6) 0.0175(6) -0.0003(5) 0.0076(4) -0.0002(4)
C8 0.0161(5) 0.0191(6) 0.0212(6) 0.0006(5) 0.0109(4) -0.0015(4)
C9 0.0212(5) 0.0110(5) 0.0225(6) -0.0016(5) 0.0129(5) -0.0022(4)
C10 0.0315(6) 0.0290(7) 0.0237(6) 0.0033(5) 0.0182(5) 0.0010(5)
C11 0.0419(7) 0.0311(7) 0.0377(8) 0.0103(6) 0.0213(6) 0.0054(6)
C12 0.0211(5) 0.0269(6) 0.0302(7) 0.0009(6) 0.0168(5) -0.0021(5)
C13 0.0304(6) 0.0343(7) 0.0396(8) 0.0011(6) 0.0204(6) 0.0068(5)
C14 0.0274(6) 0.0216(6) 0.0237(6) -0.0023(5) 0.0152(5) -0.0050(5)
C15 0.0302(6) 0.0299(7) 0.0225(6) -0.0040(5) 0.0159(5) -0.0081(5)
C16 0.0292(6) 0.0547(9) 0.0239(7) -0.0044(7) 0.0075(5) -0.0059(6)
C17 0.0585(9) 0.0423(8) 0.0304(8) -0.0132(7) 0.0259(7) -0.0137(7)

loop_
_atom_type_symbol
_atom_type_description
_atom_type_scat_dispersion_real
_atom_type_scat_dispersion_imag
_atom_type_scat_source
C C 0.0033 0.0016 'International Tables Vol C Tables 4.2.6.8 and 6.1.1.4'
H H 0.0000 0.0000 'International Tables Vol C Tables 4.2.6.8 and 6.1.1.4'
N N 0.0061 0.0033 'International Tables Vol C Tables 4.2.6.8 and 6.1.1.4'
O O 0.0106 0.0060 'International Tables Vol C Tables 4.2.6.8 and 6.1.1.4'
F F 0.0171 0.0103 'International Tables Vol C Tables 4.2.6.8 and 6.1.1.4'

loop_
_geom_angle_atom_site_label_1
_geom_angle_atom_site_label_2
_geom_angle_atom_site_label_3
_geom_angle
C7 N1 C8 121.22(9)
C7 N1 H1A 119.4(8)
C8 N1 H1A 119.4(8)
C9 N2 C10 119.13(9)
C9 N2 C12 124.64(9)
C10 N2 C12 116.21(9)
C2 C1 C6 118.93(11)
C2 C1 H1B 120.5
C6 C1 H1B 120.5
F1 C2 C3 118.15(12)
F1 C2 C1 118.51(12)
C3 C2 C1 123.34(13)
C2 C3 C4 115.95(12)
C2 C3 H3A 122.0
C4 C3 H3A 122.0
F2 C4 C5 118.38(14)
F2 C4 C3 117.75(13)
C5 C4 C3 123.87(12)
C4 C5 C6 118.38(12)
C4 C5 H5A 120.8
C6 C5 H5A 120.8
C1 C6 C5 119.51(11)
C1 C6 C7 123.20(10)
C5 C6 C7 117.28(11)
O1 C7 N1 122.78(10)
O1 C7 C6 120.04(10)
N1 C7 C6 117.18(9)
N1 C8 C9 110.39(8)
N1 C8 C14 111.03(9)
C9 C8 C14 109.44(9)
N1 C8 H8A 108.6
C9 C8 H8A 108.6
C14 C8 H8A 108.6
O2 C9 N2 121.69(10)
O2 C9 C8 120.31(9)
N2 C9 C8 117.98(9)
N2 C10 C11 112.46(10)
N2 C10 H10A 109.1
C11 C10 H10A 109.1
N2 C10 H10B 109.1
C11 C10 H10B 109.1
H10A C10 H10B 107.8
C10 C11 H11A 109.5
C10 C11 H11B 109.5
H11A C11 H11B 109.5
C10 C11 H11C 109.5
H11A C11 H11C 109.5
H11B C11 H11C 109.5
N2 C12 C13 112.07(9)
N2 C12 H12A 109.2
C13 C12 H12A 109.2
N2 C12 H12B 109.2
C13 C12 H12B 109.2
H12A C12 H12B 107.9
C12 C13 H13A 109.5
C12 C13 H13B 109.5
H13A C13 H13B 109.5
C12 C13 H13C 109.5
H13A C13 H13C 109.5
H13B C13 H13C 109.5
C8 C14 C15 114.27(9)
C8 C14 H14A 108.7
C15 C14 H14A 108.7
C8 C14 H14B 108.7
C15 C14 H14B 108.7
H14A C14 H14B 107.6
C17 C15 C14 110.09(10)
C17 C15 C16 110.55(10)
C14 C15 C16 112.18(10)
C17 C15 H15A 108.0
C14 C15 H15A 108.0
C16 C15 H15A 108.0
C15 C16 H16A 109.5
C15 C16 H16B 109.5
H16A C16 H16B 109.5
C15 C16 H16C 109.5
H16A C16 H16C 109.5
H16B C16 H16C 109.5
C15 C17 H17A 109.5
C15 C17 H17B 109.5
H17A C17 H17B 109.5
C15 C17 H17C 109.5
H17A C17 H17C 109.5
H17B C17 H17C 109.5

loop_
_geom_bond_atom_site_label_1
_geom_bond_atom_site_label_2
_geom_bond_distance
F1 C2 1.3542(15)
F2 C4 1.3576(16)
O1 C7 1.2304(12)
O2 C9 1.2390(12)
N1 C7 1.3423(14)
N1 C8 1.4528(13)
N1 H1A 0.903(13)
N2 C9 1.3421(13)
N2 C10 1.4664(14)
N2 C12 1.4715(13)
C1 C2 1.3721(16)
C1 C6 1.3853(16)
C1 H1B 0.9500
C2 C3 1.3712(19)
C3 C4 1.371(2)
C3 H3A 0.9500
C4 C5 1.3688(18)
C5 C6 1.3934(16)
C5 H5A 0.9500
C6 C7 1.5036(15)
C8 C9 1.5272(15)
C8 C14 1.5281(15)
C8 H8A 1.0000
C10 C11 1.5139(17)
C10 H10A 0.9900
C10 H10B 0.9900
C11 H11A 0.9800
C11 H11B 0.9800
C11 H11C 0.9800
C12 C13 1.5180(16)
C12 H12A 0.9900
C12 H12B 0.9900
C13 H13A 0.9800
C13 H13B 0.9800
C13 H13C 0.9800
C14 C15 1.5277(16)
C14 H14A 0.9900
C14 H14B 0.9900
C15 C17 1.5254(17)
C15 C16 1.5242(17)
C15 H15A 1.0000
C16 H16A 0.9800
C16 H16B 0.9800
C16 H16C 0.9800
C17 H17A 0.9800
C17 H17B 0.9800
C17 H17C 0.9800
